data_4120287
loop_
_publ_author_name
'Cl\'ement Camp'
'Jacques P\'ecaut'
'Marinella Mazzanti'

_publ_section_title
;
 Tuning Uranium-Nitrogen Multiple Bond Formation with Ancillary Siloxide
 Ligands
;
_journal_name_full 'Journal of the American Chemical Society'
_journal_page_first 12101
_journal_page_last 12111
_journal_paper_doi 10.1021/ja405815b
_journal_volume 135
_journal_year 2013
_chemical_formula_sum 'C86 H178 K2 N2 O24 Si6 U2'
_chemical_formula_weight 2347.10
_chemical_name_systematic
; 
 ? 
;
_space_group_IT_number 2
_symmetry_cell_setting triclinic
_symmetry_space_group_name_Hall '-P 1'
_symmetry_space_group_name_H-M 'P -1'
_atom_sites_solution_hydrogens geom
_atom_sites_solution_primary direct
_atom_sites_solution_secondary difmap
_audit_creation_method SHELXL-97
_cell_angle_alpha 90.824(3)
_cell_angle_beta 106.789(3)
_cell_angle_gamma 115.962(3)
_cell_formula_units_Z 1
_cell_length_a 13.3139(4)
_cell_length_b 13.6374(4)
_cell_length_c 18.3661(7)
_cell_measurement_reflns_used 16094
_cell_measurement_temperature 293(2)
_cell_measurement_theta_max 32.5881
_cell_measurement_theta_min 3.3617
_cell_volume 2831.68(19)
_computing_cell_refinement
;
CrysAlisPro, Agilent Technologies,
Version 1.171.36.20 (release 27-06-2012 CrysAlis171 .NET)
(compiled Jul 11 2012,15:38:31)
;
_computing_data_collection
;
CrysAlisPro, Agilent Technologies,
Version 1.171.36.20 (release 27-06-2012 CrysAlis171 .NET)
(compiled Jul 11 2012,15:38:31)
;
_computing_data_reduction
;
CrysAlisPro, Agilent Technologies,
Version 1.171.36.20 (release 27-06-2012 CrysAlis171 .NET)
(compiled Jul 11 2012,15:38:31)
;
_computing_structure_refinement 'SHELXL-97 (Sheldrick, 1997)'
_computing_structure_solution 'SHELXS-97 (Sheldrick, 1990)'
_diffrn_ambient_temperature 293(2)
_diffrn_detector_area_resol_mean 15.9653
_diffrn_measured_fraction_theta_full 0.999
_diffrn_measured_fraction_theta_max 0.999
_diffrn_measurement_details
;
  1 omega   53.00   91.00   1.0000   10.0000
omega____ theta____ kappa____ phi______ frames
    -       25.7176 -138.0000  -14.0000 38

  2 omega  -47.00   52.00   1.0000   10.0000
omega____ theta____ kappa____ phi______ frames
    -       25.7176  -37.0000 -120.0000 99

  3 omega  -93.00   -5.00   1.0000   10.0000
omega____ theta____ kappa____ phi______ frames
    -      -27.4364  138.0000   47.0000 88

  4 omega  -98.00    3.00   1.0000   10.0000
omega____ theta____ kappa____ phi______ frames
    -      -27.4364  -77.0000 -120.0000 101

  5 omega  -98.00    3.00   1.0000   10.0000
omega____ theta____ kappa____ phi______ frames
    -      -27.4364  -77.0000   30.0000 101

  6 omega -101.00  -34.00   1.0000   10.0000
omega____ theta____ kappa____ phi______ frames
    -      -27.4364 -179.0000   90.0000 67

  7 omega  -98.00    3.00   1.0000   10.0000
omega____ theta____ kappa____ phi______ frames
    -      -27.4364  -77.0000  150.0000 101

  8 omega -100.00   -2.00   1.0000   10.0000
omega____ theta____ kappa____ phi______ frames
    -      -27.4364  -37.0000  -90.0000 98

  9 omega  -68.00   45.00   1.0000   10.0000
omega____ theta____ kappa____ phi______ frames
    -      -27.4364   19.0000   90.0000 113

 10 omega    0.00   98.00   1.0000   10.0000
omega____ theta____ kappa____ phi______ frames
    -       25.7176   37.0000    0.0000 98

 11 omega   34.00  102.00   1.0000   10.0000
omega____ theta____ kappa____ phi______ frames
    -       25.7176  179.0000  120.0000 68

 12 omega  -96.00  -49.00   1.0000   10.0000
omega____ theta____ kappa____ phi______ frames
    -      -27.4364  -57.0000  120.0000 47

;
_diffrn_measurement_device_type 'Xcalibur, Sapphire3'
_diffrn_measurement_method '\w scans'
_diffrn_radiation_monochromator graphite
_diffrn_radiation_source 'fine-focus sealed tube'
_diffrn_radiation_type MoK\a
_diffrn_radiation_wavelength 0.71073
_diffrn_reflns_av_R_equivalents 0.0842
_diffrn_reflns_av_sigmaI/netI 0.0810
_diffrn_reflns_limit_h_max 19
_diffrn_reflns_limit_h_min -19
_diffrn_reflns_limit_k_max 19
_diffrn_reflns_limit_k_min -19
_diffrn_reflns_limit_l_max 26
_diffrn_reflns_limit_l_min -26
_diffrn_reflns_number 67850
_diffrn_reflns_theta_full 30.51
_diffrn_reflns_theta_max 30.51
_diffrn_reflns_theta_min 3.37
_exptl_absorpt_coefficient_mu 3.054
_exptl_absorpt_correction_T_max 0.7664
_exptl_absorpt_correction_T_min 0.2603
_exptl_absorpt_correction_type analytical
_exptl_absorpt_process_details
;
CrysAlisPro, Agilent Technologies,
Version 1.171.36.20 (release 27-06-2012 CrysAlis171 .NET)
(compiled Jul 11 2012,15:38:31)
Analytical numeric absorption correction using a multifaceted crystal
            model based on expressions derived by R.C. Clark & J.S. Reid.
(Clark, R. C. & Reid, J. S. (1995). Acta Cryst. A51, 887-897)
;
_exptl_crystal_colour brown
_exptl_crystal_density_diffrn 1.376
_exptl_crystal_description plate
_exptl_crystal_F_000 1206
_exptl_crystal_size_max 0.60
_exptl_crystal_size_mid 0.41
_exptl_crystal_size_min 0.09
_refine_diff_density_max 11.179
_refine_diff_density_min -3.932
_refine_diff_density_rms 0.225
_refine_ls_extinction_method none
_refine_ls_goodness_of_fit_ref 1.137
_refine_ls_hydrogen_treatment constr
_refine_ls_matrix_type full
_refine_ls_number_parameters 601
_refine_ls_number_reflns 17272
_refine_ls_number_restraints 44
_refine_ls_restrained_S_all 1.136
_refine_ls_R_factor_all 0.0977
_refine_ls_R_factor_gt 0.0739
_refine_ls_shift/su_max 0.019
_refine_ls_shift/su_mean 0.001
_refine_ls_structure_factor_coef Fsqd
_refine_ls_weighting_details 'calc w=1/[\s^2^(Fo^2^)+(0.0285P)^2^+37.2578P] where P=(Fo^2^+2Fc^2^)/3'
_refine_ls_weighting_scheme calc
_refine_ls_wR_factor_gt 0.1549
_refine_ls_wR_factor_ref 0.1679
_reflns_number_gt 13943
_reflns_number_total 17272
_reflns_threshold_expression >2sigma(I)
_cod_data_source_file ja405815b_si_002_10.cif
_cod_data_source_block 9
_cod_original_cell_volume 2831.69(17)
_cod_database_code 4120287

loop_
_symmetry_equiv_pos_as_xyz
'x, y, z'
'-x, -y, -z'

loop_
_atom_site_label
_atom_site_type_symbol
_atom_site_fract_x
_atom_site_fract_y
_atom_site_fract_z
_atom_site_U_iso_or_equiv
_atom_site_adp_type
_atom_site_occupancy
_atom_site_symmetry_multiplicity
_atom_site_calc_flag
_atom_site_refinement_flags
_atom_site_disorder_assembly
_atom_site_disorder_group
U1 U 0.52991(2) 0.47514(2) 0.589220(16) 0.01764(7) Uani 1 1 d . . .
K1 K 0.56366(14) 0.54453(13) 0.78883(9) 0.0258(3) Uani 1 1 d . . .
N1 N 0.6080(5) 0.5552(4) 0.5135(3) 0.0191(11) Uani 1 1 d . . .
Si1 Si 0.54676(16) 0.73465(15) 0.67683(11) 0.0189(4) Uani 1 1 d . . .
O1 O 0.5445(4) 0.6204(4) 0.6536(3) 0.0243(10) Uani 1 1 d . . .
O2 O 0.5459(4) 0.7338(4) 0.7663(3) 0.0240(10) Uani 1 1 d . . .
O3 O 0.6581(4) 0.8434(4) 0.6688(3) 0.0268(11) Uani 1 1 d . . .
O4 O 0.4302(4) 0.7458(4) 0.6281(3) 0.0246(10) Uani 1 1 d . . .
C1 C 0.5248(7) 0.8025(6) 0.8138(5) 0.0291(16) Uani 1 1 d . . .
C2 C 0.5820(9) 0.9219(7) 0.8010(6) 0.044(2) Uani 1 1 d . . .
H2A H 0.6655 0.9481 0.8131 0.065 Uiso 1 1 calc R . .
H2B H 0.5683 0.9669 0.8337 0.065 Uiso 1 1 calc R . .
H2C H 0.5482 0.9260 0.7480 0.065 Uiso 1 1 calc R . .
C3 C 0.5791(10) 0.7929(8) 0.8957(5) 0.045(2) Uani 1 1 d . . .
H3A H 0.5474 0.7164 0.9015 0.068 Uiso 1 1 calc R . .
H3B H 0.5614 0.8321 0.9298 0.068 Uiso 1 1 calc R . .
H3C H 0.6633 0.8241 0.9079 0.068 Uiso 1 1 calc R . .
C4 C 0.3914(8) 0.7580(8) 0.7934(6) 0.046(2) Uani 1 1 d . . .
H4A H 0.3577 0.7593 0.7398 0.069 Uiso 1 1 calc R . .
H4B H 0.3755 0.8032 0.8243 0.069 Uiso 1 1 calc R . .
H4C H 0.3570 0.6834 0.8032 0.069 Uiso 1 1 calc R . .
C5 C 0.7815(6) 0.8731(6) 0.6868(5) 0.0260(15) Uani 1 1 d . . .
C6 C 0.7981(8) 0.8331(8) 0.6163(6) 0.045(2) Uani 1 1 d . . .
H6A H 0.7545 0.7539 0.6044 0.068 Uiso 1 1 calc R . .
H6B H 0.8806 0.8555 0.6260 0.068 Uiso 1 1 calc R . .
H6C H 0.7698 0.8643 0.5734 0.068 Uiso 1 1 calc R . .
C7 C 0.8239(8) 0.8245(8) 0.7547(6) 0.041(2) Uani 1 1 d . . .
H7A H 0.8091 0.8480 0.7983 0.061 Uiso 1 1 calc R . .
H7B H 0.9073 0.8492 0.7669 0.061 Uiso 1 1 calc R . .
H7C H 0.7825 0.7453 0.7423 0.061 Uiso 1 1 calc R . .
C8 C 0.8448(8) 0.9992(7) 0.7040(6) 0.042(2) Uani 1 1 d . . .
H8A H 0.8128 1.0278 0.6609 0.062 Uiso 1 1 calc R . .
H8B H 0.9278 1.0255 0.7130 0.062 Uiso 1 1 calc R . .
H8C H 0.8337 1.0236 0.7490 0.062 Uiso 1 1 calc R . .
C9 C 0.3975(7) 0.7672(6) 0.5511(5) 0.0270(15) Uani 1 1 d . . .
C10 C 0.4325(10) 0.7091(9) 0.4985(6) 0.046(2) Uani 1 1 d . . .
H10A H 0.5168 0.7374 0.5164 0.069 Uiso 1 1 calc R . .
H10B H 0.4072 0.7223 0.4468 0.069 Uiso 1 1 calc R . .
H10C H 0.3954 0.6311 0.4994 0.069 Uiso 1 1 calc R . .
C11 C 0.2646(8) 0.7235(9) 0.5248(6) 0.047(2) Uani 1 1 d . . .
H11A H 0.2272 0.6452 0.5245 0.070 Uiso 1 1 calc R . .
H11B H 0.2382 0.7384 0.4737 0.070 Uiso 1 1 calc R . .
H11C H 0.2442 0.7591 0.5594 0.070 Uiso 1 1 calc R . .
C12 C 0.4574(10) 0.8914(7) 0.5512(7) 0.052(3) Uani 1 1 d . . .
H12A H 0.4325 0.9270 0.5827 0.078 Uiso 1 1 calc R . .
H12B H 0.4357 0.9058 0.4994 0.078 Uiso 1 1 calc R . .
H12C H 0.5416 0.9198 0.5715 0.078 Uiso 1 1 calc R . .
Si2 Si 0.79369(17) 0.50555(16) 0.76032(12) 0.0225(4) Uani 1 1 d . . .
O21 O 0.6767(4) 0.4779(4) 0.6905(3) 0.0240(10) Uani 1 1 d . . .
O22 O 0.7761(5) 0.5542(5) 0.8359(3) 0.0342(13) Uani 1 1 d . . .
O23 O 0.9143(4) 0.6026(4) 0.7523(3) 0.0274(11) Uani 1 1 d . . .
O24 O 0.8206(5) 0.4010(4) 0.7780(4) 0.0347(13) Uani 1 1 d . . .
C21 C 0.8521(8) 0.5988(8) 0.9151(5) 0.043(2) Uani 1 1 d . . .
C22 C 0.8167(13) 0.6794(12) 0.9438(8) 0.077(4) Uani 1 1 d . . .
H22A H 0.8219 0.7336 0.9103 0.115 Uiso 1 1 calc R . .
H22B H 0.8687 0.7156 0.9951 0.115 Uiso 1 1 calc R . .
H22C H 0.7369 0.6402 0.9442 0.115 Uiso 1 1 calc R . .
C23 C 0.9802(11) 0.6620(18) 0.9216(8) 0.123(8) Uani 1 1 d . . .
H23A H 1.0064 0.6121 0.9064 0.184 Uiso 1 1 calc R . .
H23B H 1.0265 0.6974 0.9739 0.184 Uiso 1 1 calc R . .
H23C H 0.9895 0.7170 0.8885 0.184 Uiso 1 1 calc R . .
C24 C 0.8312(19) 0.5096(12) 0.9612(7) 0.114(7) Uani 1 1 d . . .
H24A H 0.7478 0.4669 0.9517 0.170 Uiso 1 1 calc R . .
H24B H 0.8704 0.5406 1.0149 0.170 Uiso 1 1 calc R . .
H24C H 0.8617 0.4627 0.9472 0.170 Uiso 1 1 calc R . .
C25 C 0.9895(7) 0.5995(7) 0.7108(5) 0.0345(18) Uani 1 1 d . . .
C26 C 0.9159(8) 0.5243(8) 0.6335(6) 0.042(2) Uani 1 1 d . . .
H26A H 0.8767 0.4493 0.6416 0.063 Uiso 1 1 calc R . .
H26B H 0.9664 0.5295 0.6040 0.063 Uiso 1 1 calc R . .
H26C H 0.8580 0.5464 0.6061 0.063 Uiso 1 1 calc R . .
C27 C 1.0566(9) 0.7189(8) 0.6992(7) 0.049(3) Uani 1 1 d . . .
H27A H 1.0015 0.7421 0.6688 0.074 Uiso 1 1 calc R . .
H27B H 1.1111 0.7235 0.6730 0.074 Uiso 1 1 calc R . .
H27C H 1.0995 0.7662 0.7484 0.074 Uiso 1 1 calc R . .
C28 C 1.0745(8) 0.5611(9) 0.7596(6) 0.050(2) Uani 1 1 d . . .
H28A H 1.1190 0.6096 0.8083 0.074 Uiso 1 1 calc R . .
H28B H 1.1277 0.5621 0.7334 0.074 Uiso 1 1 calc R . .
H28C H 1.0307 0.4872 0.7681 0.074 Uiso 1 1 calc R . .
C29 C 0.7498(7) 0.2859(6) 0.7773(5) 0.0333(18) Uani 1 1 d . . .
C30 C 0.7163(12) 0.2230(9) 0.6986(7) 0.064(3) Uani 1 1 d . . .
H30A H 0.6665 0.2448 0.6609 0.097 Uiso 1 1 calc R . .
H30B H 0.6745 0.1451 0.6989 0.097 Uiso 1 1 calc R . .
H30C H 0.7865 0.2390 0.6861 0.097 Uiso 1 1 calc R . .
C31 C 0.6392(9) 0.2685(8) 0.7963(8) 0.059(3) Uani 1 1 d . . .
H31A H 0.6618 0.3170 0.8429 0.089 Uiso 1 1 calc R . .
H31B H 0.5979 0.1932 0.8031 0.089 Uiso 1 1 calc R . .
H31C H 0.5883 0.2845 0.7548 0.089 Uiso 1 1 calc R . .
C32 C 0.8263(10) 0.2510(8) 0.8376(7) 0.059(3) Uani 1 1 d . . .
H32A H 0.8997 0.2716 0.8282 0.088 Uiso 1 1 calc R . .
H32B H 0.7861 0.1724 0.8351 0.088 Uiso 1 1 calc R . .
H32C H 0.8418 0.2870 0.8878 0.088 Uiso 1 1 calc R . .
Si3 Si 0.32407(16) 0.29359(15) 0.69354(12) 0.0208(4) Uani 1 1 d . . .
O41 O 0.4184(4) 0.3701(4) 0.6551(3) 0.0229(10) Uani 1 1 d . . .
O42 O 0.3677(5) 0.3642(4) 0.7796(3) 0.0309(12) Uani 1 1 d . . .
O43 O 0.3255(5) 0.1771(4) 0.7095(3) 0.0291(11) Uani 1 1 d . . .
O44 O 0.1882(4) 0.2625(4) 0.6470(3) 0.0287(12) Uani 1 1 d . . .
C41 C 0.3286(9) 0.3369(8) 0.8457(5) 0.045(2) Uani 1 1 d . . .
C42 C 0.1980(12) 0.2633(16) 0.8223(8) 0.107(7) Uani 1 1 d . . .
H42A H 0.1569 0.2988 0.7910 0.161 Uiso 1 1 calc R . .
H42B H 0.1748 0.2494 0.8675 0.161 Uiso 1 1 calc R . .
H42C H 0.1786 0.1946 0.7933 0.161 Uiso 1 1 calc R . .
C43 C 0.3943(18) 0.2806(18) 0.8895(9) 0.122(8) Uani 1 1 d . . .
H43A H 0.4267 0.2561 0.8571 0.183 Uiso 1 1 calc R . .
H43B H 0.3414 0.2181 0.9061 0.183 Uiso 1 1 calc R . .
H43C H 0.4572 0.3312 0.9337 0.183 Uiso 1 1 calc R . .
C44 C 0.364(2) 0.4432(13) 0.8929(10) 0.127(9) Uani 1 1 d . . .
H44A H 0.4491 0.4844 0.9117 0.191 Uiso 1 1 calc R . .
H44B H 0.3352 0.4289 0.9357 0.191 Uiso 1 1 calc R . .
H44C H 0.3321 0.4852 0.8618 0.191 Uiso 1 1 calc R . .
C45 C 0.2721(7) 0.0723(6) 0.6605(6) 0.0353(19) Uani 1 1 d . . .
C46 C 0.2934(16) 0.0897(10) 0.5848(7) 0.084(5) Uani 1 1 d . . .
H46A H 0.2539 0.1298 0.5584 0.126 Uiso 1 1 calc R . .
H46B H 0.2632 0.0193 0.5537 0.126 Uiso 1 1 calc R . .
H46C H 0.3768 0.1311 0.5937 0.126 Uiso 1 1 calc R . .
C47 C 0.1408(9) 0.0134(8) 0.6516(9) 0.076(4) Uani 1 1 d . . .
H47A H 0.1319 0.0055 0.7016 0.114 Uiso 1 1 calc R . .
H47B H 0.1045 -0.0584 0.6209 0.114 Uiso 1 1 calc R . .
H47C H 0.1035 0.0559 0.6268 0.114 Uiso 1 1 calc R . .
C48 C 0.3306(10) 0.0063(8) 0.7024(7) 0.052(3) Uani 1 1 d . . .
H48A H 0.4131 0.0422 0.7077 0.078 Uiso 1 1 calc R . .
H48B H 0.2937 -0.0668 0.6736 0.078 Uiso 1 1 calc R . .
H48C H 0.3221 0.0017 0.7526 0.078 Uiso 1 1 calc R . .
C49 C 0.1299(7) 0.3201(7) 0.6029(5) 0.0339(18) Uani 1 1 d . . .
C50 C 0.0142(8) 0.2823(10) 0.6192(7) 0.057(3) Uani 1 1 d . . .
H50A H -0.0323 0.2037 0.6036 0.085 Uiso 1 1 calc R . .
H50B H -0.0287 0.3185 0.5910 0.085 Uiso 1 1 calc R . .
H50C H 0.0304 0.3007 0.6734 0.085 Uiso 1 1 calc R . .
C51 C 0.1075(10) 0.2855(11) 0.5191(6) 0.061(3) Uani 1 1 d . . .
H51A H 0.1815 0.3064 0.5106 0.092 Uiso 1 1 calc R . .
H51B H 0.0668 0.3214 0.4879 0.092 Uiso 1 1 calc R . .
H51C H 0.0599 0.2068 0.5054 0.092 Uiso 1 1 calc R . .
C52 C 0.2050(8) 0.4453(8) 0.6268(7) 0.055(3) Uani 1 1 d . . .
H52A H 0.2188 0.4652 0.6804 0.083 Uiso 1 1 calc R . .
H52B H 0.1640 0.4817 0.5966 0.083 Uiso 1 1 calc R . .
H52C H 0.2792 0.4676 0.6183 0.083 Uiso 1 1 calc R . .
C61 C 0.4324(16) 0.9215(8) -0.0080(8) 0.115(12) Uani 0.50 1 d PRU A -1
C62 C 0.5291(16) 0.9421(8) 0.0569(8) 0.123(14) Uani 0.50 1 d PRU A -1
H62 H 0.5230 0.8914 0.0908 0.147 Uiso 0.50 1 calc PR B -1
C63 C 0.6345(16) 1.0385(8) 0.0709(9) 0.150(16) Uani 0.50 1 d PRU A -1
H63 H 0.6990 1.0523 0.1141 0.180 Uiso 0.50 1 calc PR C -1
C64 C 0.6433(16) 1.1142(8) 0.0200(8) 0.159(18) Uani 0.50 1 d PRU A -1
H64 H 0.7138 1.1787 0.0293 0.190 Uiso 0.50 1 calc PR D -1
C65 C 0.5466(16) 1.0936(8) -0.0448(8) 0.134(14) Uani 0.50 1 d PRU A -1
H65 H 0.5527 1.1444 -0.0787 0.161 Uiso 0.50 1 calc PR E -1
C66 C 0.4412(16) 0.9973(8) -0.0588(8) 0.109(12) Uani 0.50 1 d PRU A -1
H66 H 0.3766 0.9834 -0.1021 0.131 Uiso 0.50 1 calc PR F -1
C67 C 0.328(5) 0.835(4) -0.012(3) 0.146(19) Uani 0.50 1 d PU A -1
H67A H 0.2704 0.8235 -0.0610 0.219 Uiso 0.50 1 calc PR A -1
H67B H 0.3019 0.8516 0.0283 0.219 Uiso 0.50 1 calc PR A -1
H67C H 0.3381 0.7702 -0.0049 0.219 Uiso 0.50 1 calc PR A -1
C71 C 0.0731(19) 0.0015(14) 0.9638(12) 0.112(7) Uani 1 1 d D . .
H71 H 0.1259 0.0029 0.9395 0.135 Uiso 0.50 1 calc PR G 2
C72 C -0.007(2) 0.0382(18) 0.9299(13) 0.143(13) Uani 1 1 d D H .
H72 H -0.0123 0.0628 0.8827 0.172 Uiso 1 1 calc R . .
C73 C -0.078(2) 0.0364(16) 0.9687(13) 0.146(13) Uani 1 1 d . . .
H73 H -0.1326 0.0623 0.9485 0.175 Uiso 1 1 calc R H .
C74 C 0.143(3) 0.002(2) 0.921(2) 0.115(14) Uani 0.50 1 d PD H 1
H74A H 0.1988 -0.0211 0.9490 0.173 Uiso 0.50 1 calc PR H 1
H74B H 0.1837 0.0761 0.9111 0.173 Uiso 0.50 1 calc PR H 1
H74C H 0.0937 -0.0468 0.8730 0.173 Uiso 0.50 1 calc PR H 1

loop_
_atom_site_aniso_label
_atom_site_aniso_U_11
_atom_site_aniso_U_22
_atom_site_aniso_U_33
_atom_site_aniso_U_23
_atom_site_aniso_U_13
_atom_site_aniso_U_12
U1 0.01140(10) 0.01209(10) 0.02980(14) 0.00384(8) 0.01028(9) 0.00355(8)
K1 0.0240(7) 0.0220(7) 0.0285(8) 0.0050(6) 0.0091(6) 0.0077(6)
N1 0.012(2) 0.017(2) 0.031(3) 0.008(2) 0.015(2) 0.004(2)
Si1 0.0154(8) 0.0140(8) 0.0280(10) 0.0042(7) 0.0101(7) 0.0056(7)
O1 0.020(2) 0.017(2) 0.039(3) 0.009(2) 0.015(2) 0.0077(19)
O2 0.024(2) 0.019(2) 0.029(3) 0.0030(19) 0.012(2) 0.009(2)
O3 0.016(2) 0.018(2) 0.047(3) 0.009(2) 0.013(2) 0.0059(19)
O4 0.020(2) 0.022(2) 0.033(3) 0.006(2) 0.010(2) 0.010(2)
C1 0.029(4) 0.028(4) 0.031(4) 0.000(3) 0.012(3) 0.012(3)
C2 0.050(5) 0.027(4) 0.059(6) -0.001(4) 0.028(5) 0.016(4)
C3 0.067(7) 0.048(5) 0.027(5) 0.001(4) 0.017(4) 0.031(5)
C4 0.034(5) 0.049(5) 0.060(6) -0.002(5) 0.023(4) 0.019(4)
C5 0.015(3) 0.016(3) 0.046(5) 0.004(3) 0.014(3) 0.002(2)
C6 0.028(4) 0.043(5) 0.054(6) -0.005(4) 0.026(4) 0.001(4)
C7 0.029(4) 0.037(5) 0.055(6) 0.012(4) 0.012(4) 0.015(4)
C8 0.030(4) 0.022(4) 0.064(6) 0.004(4) 0.020(4) 0.002(3)
C9 0.024(3) 0.021(3) 0.039(4) 0.008(3) 0.012(3) 0.011(3)
C10 0.065(7) 0.051(6) 0.041(5) 0.016(4) 0.017(5) 0.043(5)
C11 0.030(4) 0.050(6) 0.053(6) 0.014(5) 0.002(4) 0.018(4)
C12 0.057(6) 0.024(4) 0.068(7) 0.018(4) 0.008(5) 0.019(4)
Si2 0.0172(9) 0.0217(9) 0.0292(10) 0.0079(8) 0.0084(8) 0.0088(7)
O21 0.017(2) 0.023(2) 0.032(3) 0.008(2) 0.010(2) 0.0074(19)
O22 0.026(3) 0.044(3) 0.028(3) 0.004(2) 0.007(2) 0.013(3)
O23 0.021(2) 0.020(2) 0.040(3) 0.006(2) 0.012(2) 0.007(2)
O24 0.024(3) 0.023(3) 0.056(4) 0.015(3) 0.013(3) 0.010(2)
C21 0.037(5) 0.051(6) 0.030(5) 0.003(4) 0.002(4) 0.017(4)
C22 0.079(10) 0.078(9) 0.059(8) -0.009(7) 0.006(7) 0.036(8)
C23 0.032(6) 0.22(2) 0.048(8) -0.032(10) -0.005(5) 0.016(9)
C24 0.20(2) 0.076(10) 0.029(6) 0.011(6) -0.005(9) 0.058(12)
C25 0.021(3) 0.029(4) 0.054(5) 0.009(4) 0.019(4) 0.008(3)
C26 0.034(5) 0.037(5) 0.058(6) 0.006(4) 0.026(4) 0.012(4)
C27 0.038(5) 0.033(5) 0.078(7) 0.020(5) 0.033(5) 0.008(4)
C28 0.027(4) 0.057(6) 0.069(7) 0.013(5) 0.017(4) 0.022(4)
C29 0.030(4) 0.021(3) 0.042(5) 0.010(3) 0.007(3) 0.009(3)
C30 0.089(9) 0.040(6) 0.056(7) 0.007(5) 0.013(6) 0.029(6)
C31 0.042(6) 0.033(5) 0.094(9) 0.023(5) 0.033(6) 0.004(4)
C32 0.059(7) 0.035(5) 0.065(7) 0.021(5) -0.001(5) 0.020(5)
Si3 0.0157(8) 0.0153(8) 0.0309(10) 0.0069(7) 0.0111(7) 0.0045(7)
O41 0.019(2) 0.017(2) 0.033(3) 0.0072(19) 0.015(2) 0.0053(19)
O42 0.032(3) 0.026(3) 0.031(3) 0.007(2) 0.017(2) 0.007(2)
O43 0.029(3) 0.018(2) 0.042(3) 0.010(2) 0.016(2) 0.009(2)
O44 0.016(2) 0.022(2) 0.050(3) 0.012(2) 0.016(2) 0.008(2)
C41 0.052(6) 0.045(5) 0.031(5) 0.010(4) 0.022(4) 0.012(4)
C42 0.063(9) 0.162(17) 0.064(9) 0.024(10) 0.047(7) 0.007(10)
C43 0.168(19) 0.20(2) 0.072(10) 0.096(13) 0.070(12) 0.129(18)
C44 0.21(2) 0.072(10) 0.099(12) 0.003(9) 0.122(15) 0.023(12)
C45 0.031(4) 0.018(3) 0.056(6) 0.007(3) 0.013(4) 0.011(3)
C46 0.167(16) 0.044(6) 0.058(8) 0.012(5) 0.048(9) 0.057(9)
C47 0.032(5) 0.025(5) 0.155(14) -0.005(6) 0.018(7) 0.007(4)
C48 0.055(6) 0.026(4) 0.074(7) 0.010(4) 0.014(5) 0.023(4)
C49 0.018(3) 0.037(4) 0.053(5) 0.017(4) 0.016(3) 0.015(3)
C50 0.025(4) 0.067(7) 0.099(9) 0.043(6) 0.037(5) 0.028(5)
C51 0.050(6) 0.084(9) 0.052(7) 0.022(6) 0.018(5) 0.032(6)
C52 0.035(5) 0.037(5) 0.108(10) 0.025(5) 0.030(6) 0.024(4)
C61 0.21(3) 0.16(3) 0.099(19) 0.068(18) 0.11(2) 0.15(3)
C62 0.20(3) 0.18(3) 0.10(2) 0.03(2) 0.09(2) 0.16(3)
C63 0.21(4) 0.23(4) 0.12(2) 0.03(2) 0.11(3) 0.16(3)
C64 0.22(4) 0.22(4) 0.14(3) 0.02(3) 0.13(3) 0.14(3)
C65 0.22(4) 0.18(3) 0.13(2) 0.05(2) 0.12(2) 0.16(3)
C66 0.20(3) 0.15(3) 0.102(19) 0.070(18) 0.12(2) 0.15(3)
C67 0.21(4) 0.17(4) 0.11(3) 0.06(3) 0.12(3) 0.08(4)
C71 0.106(15) 0.054(9) 0.109(16) -0.024(9) -0.012(12) 0.009(10)
C72 0.19(3) 0.059(11) 0.071(14) -0.010(10) -0.023(15) 0.005(15)
C73 0.16(2) 0.053(9) 0.097(17) -0.002(11) -0.077(15) 0.016(13)
C74 0.11(3) 0.053(17) 0.15(4) -0.02(2) 0.07(3) -0.005(17)

loop_
_atom_type_symbol
_atom_type_description
_atom_type_scat_dispersion_real
_atom_type_scat_dispersion_imag
_atom_type_scat_source
C C 0.0033 0.0016 'International Tables Vol C Tables 4.2.6.8 and 6.1.1.4'
H H 0.0000 0.0000 'International Tables Vol C Tables 4.2.6.8 and 6.1.1.4'
N N 0.0061 0.0033 'International Tables Vol C Tables 4.2.6.8 and 6.1.1.4'
O O 0.0106 0.0060 'International Tables Vol C Tables 4.2.6.8 and 6.1.1.4'
Si Si 0.0817 0.0704 'International Tables Vol C Tables 4.2.6.8 and 6.1.1.4'
K K 0.2009 0.2494 'International Tables Vol C Tables 4.2.6.8 and 6.1.1.4'
U U -9.6767 9.6646 'International Tables Vol C Tables 4.2.6.8 and 6.1.1.4'

loop_
_exptl_crystal_face_index_h
_exptl_crystal_face_index_k
_exptl_crystal_face_index_l
_exptl_crystal_face_perp_dist
_exptl_oxdiff_crystal_face_indexfrac_h
_exptl_oxdiff_crystal_face_indexfrac_k
_exptl_oxdiff_crystal_face_indexfrac_l
_exptl_oxdiff_crystal_face_x
_exptl_oxdiff_crystal_face_y
_exptl_oxdiff_crystal_face_z
0 0 -1 0.0117 -0.0025 0.0029 -0.9994 -0.0392 -0.0116 0.0012
0 0 1 0.0807 0.0025 -0.0029 0.9994 0.0392 0.0116 -0.0012
-1 0 0 0.1953 -1.0019 0.0019 0.0023 -0.0065 -0.0467 0.0414
1 0 0 0.1963 1.0019 -0.0019 -0.0023 0.0065 0.0467 -0.0414
0 1 0 0.1692 0.0014 0.9990 0.0032 -0.0056 0.0548 0.0200
0 -1 0 0.2222 -0.0014 -0.9990 -0.0032 0.0056 -0.0548 -0.0200
-1 1 0 0.3114 -1.0005 1.0009 0.0055 -0.0121 0.0081 0.0614
1 -1 1 0.2215 1.0030 -1.0038 0.9939 0.0513 0.0035 -0.0625

loop_
_geom_angle_atom_site_label_1
_geom_angle_atom_site_label_2
_geom_angle_atom_site_label_3
_geom_angle
_geom_angle_site_symmetry_1
_geom_angle_site_symmetry_3
N1 U1 N1 73.9(2) . 2_666
N1 U1 O1 96.9(2) . .
N1 U1 O1 102.3(2) 2_666 .
N1 U1 O41 170.4(2) . .
N1 U1 O41 97.19(19) 2_666 .
O1 U1 O41 88.32(18) . .
N1 U1 O21 106.1(2) . .
N1 U1 O21 169.1(2) 2_666 .
O1 U1 O21 88.50(19) . .
O41 U1 O21 82.02(18) . .
N1 U1 U1 37.76(16) . 2_666
N1 U1 U1 36.11(13) 2_666 2_666
O1 U1 U1 102.08(13) . 2_666
O41 U1 U1 133.21(13) . 2_666
O21 U1 U1 142.76(12) . 2_666
N1 U1 K1 135.25(17) . .
N1 U1 K1 131.65(15) 2_666 .
O1 U1 K1 47.76(13) . .
O41 U1 K1 53.56(13) . .
O21 U1 K1 56.00(13) . .
U1 U1 K1 149.24(3) 2_666 .
O42 K1 O22 123.14(19) . .
O42 K1 O1 110.74(17) . .
O22 K1 O1 105.59(17) . .
O42 K1 O2 117.30(18) . .
O22 K1 O2 119.07(18) . .
O1 K1 O2 56.36(15) . .
O42 K1 O41 54.54(15) . .
O22 K1 O41 107.55(17) . .
O1 K1 O41 66.50(15) . .
O2 K1 O41 112.60(16) . .
O42 K1 O21 105.70(16) . .
O22 K1 O21 53.68(16) . .
O1 K1 O21 65.86(15) . .
O2 K1 O21 116.30(15) . .
O41 K1 O21 59.54(14) . .
O42 K1 Si1 119.15(14) . .
O22 K1 Si1 113.47(14) . .
O1 K1 Si1 27.62(11) . .
O2 K1 Si1 28.84(11) . .
O41 K1 Si1 90.02(11) . .
O21 K1 Si1 89.79(11) . .
O42 K1 Si3 27.23(12) . .
O22 K1 Si3 117.89(15) . .
O1 K1 Si3 88.97(12) . .
O2 K1 Si3 118.96(13) . .
O41 K1 Si3 27.32(10) . .
O21 K1 Si3 82.06(11) . .
Si1 K1 Si3 106.48(6) . .
O42 K1 Si2 116.72(14) . .
O22 K1 Si2 26.78(13) . .
O1 K1 Si2 85.94(12) . .
O2 K1 Si2 121.97(12) . .
O41 K1 Si2 83.19(11) . .
O21 K1 Si2 26.92(10) . .
Si1 K1 Si2 103.34(6) . .
Si3 K1 Si2 100.26(6) . .
O42 K1 U1 92.16(13) . .
O22 K1 U1 91.46(13) . .
O1 K1 U1 37.18(11) . .
O2 K1 U1 93.38(11) . .
O41 K1 U1 37.86(9) . .
O21 K1 U1 38.51(10) . .
Si1 K1 U1 64.79(4) . .
Si3 K1 U1 65.08(4) . .
Si2 K1 U1 65.06(4) . .
U1 N1 U1 106.1(2) . 2_666
O1 Si1 O3 114.6(3) . .
O1 Si1 O4 114.7(3) . .
O3 Si1 O4 105.3(3) . .
O1 Si1 O2 104.1(3) . .
O3 Si1 O2 112.0(3) . .
O4 Si1 O2 105.9(3) . .
O1 Si1 K1 51.5(2) . .
O3 Si1 K1 125.8(2) . .
O4 Si1 K1 128.54(19) . .
O2 Si1 K1 52.84(18) . .
Si1 O1 U1 163.9(3) . .
Si1 O1 K1 100.9(3) . .
U1 O1 K1 95.06(17) . .
C1 O2 Si1 130.7(5) . .
C1 O2 K1 130.4(4) . .
Si1 O2 K1 98.3(2) . .
C5 O3 Si1 132.6(5) . .
C9 O4 Si1 129.4(5) . .
O2 C1 C3 106.0(7) . .
O2 C1 C2 110.4(6) . .
C3 C1 C2 110.6(8) . .
O2 C1 C4 108.3(6) . .
C3 C1 C4 110.9(8) . .
C2 C1 C4 110.6(8) . .
C1 C2 H2A 109.5 . .
C1 C2 H2B 109.5 . .
H2A C2 H2B 109.5 . .
C1 C2 H2C 109.5 . .
H2A C2 H2C 109.5 . .
H2B C2 H2C 109.5 . .
C1 C3 H3A 109.5 . .
C1 C3 H3B 109.5 . .
H3A C3 H3B 109.5 . .
C1 C3 H3C 109.5 . .
H3A C3 H3C 109.5 . .
H3B C3 H3C 109.5 . .
C1 C4 H4A 109.5 . .
C1 C4 H4B 109.5 . .
H4A C4 H4B 109.5 . .
C1 C4 H4C 109.5 . .
H4A C4 H4C 109.5 . .
H4B C4 H4C 109.5 . .
O3 C5 C7 111.7(6) . .
O3 C5 C6 108.0(7) . .
C7 C5 C6 110.7(8) . .
O3 C5 C8 104.7(6) . .
C7 C5 C8 111.3(7) . .
C6 C5 C8 110.3(7) . .
C5 C6 H6A 109.5 . .
C5 C6 H6B 109.5 . .
H6A C6 H6B 109.5 . .
C5 C6 H6C 109.5 . .
H6A C6 H6C 109.5 . .
H6B C6 H6C 109.5 . .
C5 C7 H7A 109.5 . .
C5 C7 H7B 109.5 . .
H7A C7 H7B 109.5 . .
C5 C7 H7C 109.5 . .
H7A C7 H7C 109.5 . .
H7B C7 H7C 109.5 . .
C5 C8 H8A 109.5 . .
C5 C8 H8B 109.5 . .
H8A C8 H8B 109.5 . .
C5 C8 H8C 109.5 . .
H8A C8 H8C 109.5 . .
H8B C8 H8C 109.5 . .
O4 C9 C11 106.1(6) . .
O4 C9 C12 109.5(7) . .
C11 C9 C12 109.7(7) . .
O4 C9 C10 110.8(6) . .
C11 C9 C10 110.7(8) . .
C12 C9 C10 110.0(8) . .
C9 C10 H10A 109.5 . .
C9 C10 H10B 109.5 . .
H10A C10 H10B 109.5 . .
C9 C10 H10C 109.5 . .
H10A C10 H10C 109.5 . .
H10B C10 H10C 109.5 . .
C9 C11 H11A 109.5 . .
C9 C11 H11B 109.5 . .
H11A C11 H11B 109.5 . .
C9 C11 H11C 109.5 . .
H11A C11 H11C 109.5 . .
H11B C11 H11C 109.5 . .
C9 C12 H12A 109.5 . .
C9 C12 H12B 109.5 . .
H12A C12 H12B 109.5 . .
C9 C12 H12C 109.5 . .
H12A C12 H12C 109.5 . .
H12B C12 H12C 109.5 . .
O21 Si2 O23 115.1(3) . .
O21 Si2 O24 115.0(3) . .
O23 Si2 O24 105.6(3) . .
O21 Si2 O22 105.3(3) . .
O23 Si2 O22 105.4(3) . .
O24 Si2 O22 110.1(3) . .
O21 Si2 K1 59.0(2) . .
O23 Si2 K1 125.1(2) . .
O24 Si2 K1 127.0(2) . .
O22 Si2 K1 46.4(2) . .
Si2 O21 U1 168.3(3) . .
Si2 O21 K1 94.1(2) . .
U1 O21 K1 85.49(15) . .
C21 O22 Si2 132.8(6) . .
C21 O22 K1 120.4(5) . .
Si2 O22 K1 106.9(3) . .
C25 O23 Si2 130.8(5) . .
C29 O24 Si2 135.0(5) . .
O22 C21 C24 109.6(9) . .
O22 C21 C23 112.1(9) . .
C24 C21 C23 112.1(14) . .
O22 C21 C22 106.2(8) . .
C24 C21 C22 109.0(12) . .
C23 C21 C22 107.6(12) . .
C21 C22 H22A 109.5 . .
C21 C22 H22B 109.5 . .
H22A C22 H22B 109.5 . .
C21 C22 H22C 109.5 . .
H22A C22 H22C 109.5 . .
H22B C22 H22C 109.5 . .
C21 C23 H23A 109.5 . .
C21 C23 H23B 109.5 . .
H23A C23 H23B 109.5 . .
C21 C23 H23C 109.5 . .
H23A C23 H23C 109.5 . .
H23B C23 H23C 109.5 . .
C21 C24 H24A 109.5 . .
C21 C24 H24B 109.5 . .
H24A C24 H24B 109.5 . .
C21 C24 H24C 109.5 . .
H24A C24 H24C 109.5 . .
H24B C24 H24C 109.5 . .
O23 C25 C26 110.4(6) . .
O23 C25 C28 108.9(7) . .
C26 C25 C28 111.4(8) . .
O23 C25 C27 105.0(7) . .
C26 C25 C27 110.4(8) . .
C28 C25 C27 110.7(8) . .
C25 C26 H26A 109.5 . .
C25 C26 H26B 109.5 . .
H26A C26 H26B 109.5 . .
C25 C26 H26C 109.5 . .
H26A C26 H26C 109.5 . .
H26B C26 H26C 109.5 . .
C25 C27 H27A 109.5 . .
C25 C27 H27B 109.5 . .
H27A C27 H27B 109.5 . .
C25 C27 H27C 109.5 . .
H27A C27 H27C 109.5 . .
H27B C27 H27C 109.5 . .
C25 C28 H28A 109.5 . .
C25 C28 H28B 109.5 . .
H28A C28 H28B 109.5 . .
C25 C28 H28C 109.5 . .
H28A C28 H28C 109.5 . .
H28B C28 H28C 109.5 . .
O24 C29 C32 106.3(7) . .
O24 C29 C30 108.8(8) . .
C32 C29 C30 110.2(9) . .
O24 C29 C31 109.8(7) . .
C32 C29 C31 111.0(9) . .
C30 C29 C31 110.6(9) . .
C29 C30 H30A 109.5 . .
C29 C30 H30B 109.5 . .
H30A C30 H30B 109.5 . .
C29 C30 H30C 109.5 . .
H30A C30 H30C 109.5 . .
H30B C30 H30C 109.5 . .
C29 C31 H31A 109.5 . .
C29 C31 H31B 109.5 . .
H31A C31 H31B 109.5 . .
C29 C31 H31C 109.5 . .
H31A C31 H31C 109.5 . .
H31B C31 H31C 109.5 . .
C29 C32 H32A 109.5 . .
C29 C32 H32B 109.5 . .
H32A C32 H32B 109.5 . .
C29 C32 H32C 109.5 . .
H32A C32 H32C 109.5 . .
H32B C32 H32C 109.5 . .
O41 Si3 O44 115.3(3) . .
O41 Si3 O43 115.0(3) . .
O44 Si3 O43 106.0(3) . .
O41 Si3 O42 104.2(3) . .
O44 Si3 O42 111.0(3) . .
O43 Si3 O42 104.8(3) . .
O41 Si3 K1 56.83(19) . .
O44 Si3 K1 130.9(2) . .
O43 Si3 K1 121.3(2) . .
O42 Si3 K1 47.45(19) . .
Si3 O41 U1 172.6(3) . .
Si3 O41 K1 95.9(2) . .
U1 O41 K1 88.58(15) . .
C41 O42 Si3 132.2(5) . .
C41 O42 K1 121.8(5) . .
Si3 O42 K1 105.3(2) . .
C45 O43 Si3 131.9(5) . .
C49 O44 Si3 134.7(5) . .
O42 C41 C43 106.4(9) . .
O42 C41 C44 106.6(8) . .
C43 C41 C44 109.4(14) . .
O42 C41 C42 111.8(8) . .
C43 C41 C42 110.5(13) . .
C44 C41 C42 111.9(13) . .
C41 C42 H42A 109.5 . .
C41 C42 H42B 109.5 . .
H42A C42 H42B 109.5 . .
C41 C42 H42C 109.5 . .
H42A C42 H42C 109.5 . .
H42B C42 H42C 109.5 . .
C41 C43 H43A 109.5 . .
C41 C43 H43B 109.5 . .
H43A C43 H43B 109.5 . .
C41 C43 H43C 109.5 . .
H43A C43 H43C 109.5 . .
H43B C43 H43C 109.5 . .
C41 C44 H44A 109.5 . .
C41 C44 H44B 109.5 . .
H44A C44 H44B 109.5 . .
C41 C44 H44C 109.5 . .
H44A C44 H44C 109.5 . .
H44B C44 H44C 109.5 . .
O43 C45 C46 109.7(7) . .
O43 C45 C48 106.3(7) . .
C46 C45 C48 110.7(9) . .
O43 C45 C47 108.5(8) . .
C46 C45 C47 112.7(11) . .
C48 C45 C47 108.8(8) . .
C45 C46 H46A 109.5 . .
C45 C46 H46B 109.5 . .
H46A C46 H46B 109.5 . .
C45 C46 H46C 109.5 . .
H46A C46 H46C 109.5 . .
H46B C46 H46C 109.5 . .
C45 C47 H47A 109.5 . .
C45 C47 H47B 109.5 . .
H47A C47 H47B 109.5 . .
C45 C47 H47C 109.5 . .
H47A C47 H47C 109.5 . .
H47B C47 H47C 109.5 . .
C45 C48 H48A 109.5 . .
C45 C48 H48B 109.5 . .
H48A C48 H48B 109.5 . .
C45 C48 H48C 109.5 . .
H48A C48 H48C 109.5 . .
H48B C48 H48C 109.5 . .
O44 C49 C51 107.4(8) . .
O44 C49 C50 105.9(7) . .
C51 C49 C50 110.8(8) . .
O44 C49 C52 111.2(7) . .
C51 C49 C52 111.0(8) . .
C50 C49 C52 110.4(8) . .
C49 C50 H50A 109.5 . .
C49 C50 H50B 109.5 . .
H50A C50 H50B 109.5 . .
C49 C50 H50C 109.5 . .
H50A C50 H50C 109.5 . .
H50B C50 H50C 109.5 . .
C49 C51 H51A 109.5 . .
C49 C51 H51B 109.5 . .
H51A C51 H51B 109.5 . .
C49 C51 H51C 109.5 . .
H51A C51 H51C 109.5 . .
H51B C51 H51C 109.5 . .
C49 C52 H52A 109.5 . .
C49 C52 H52B 109.5 . .
H52A C52 H52B 109.5 . .
C49 C52 H52C 109.5 . .
H52A C52 H52C 109.5 . .
H52B C52 H52C 109.5 . .
C67 C61 C66 122(2) . .
C67 C61 C62 117(2) . .
C66 C61 C62 120.2 . .
C63 C62 C61 119.9 . .
C63 C62 H62 120.0 . .
C61 C62 H62 120.0 . .
C62 C63 C64 119.9 . .
C62 C63 H63 120.1 . .
C64 C63 H63 120.1 . .
C63 C64 C65 120.17(5) . .
C63 C64 H64 119.9 . .
C65 C64 H64 119.9 . .
C66 C65 C64 119.9 . .
C66 C65 H65 120.0 . .
C64 C65 H65 120.0 . .
C65 C66 C61 119.9 . .
C65 C66 H66 120.1 . .
C61 C66 H66 120.1 . .
C73 C71 C74 124(3) 2_557 .
C73 C71 C72 122(2) 2_557 .
C74 C71 C72 114(2) . .
C73 C71 H71 119.1 2_557 .
C74 C71 H71 5.8 . .
C72 C71 H71 119.1 . .
C73 C72 C71 116(3) . .
C73 C72 H72 122.1 . .
C71 C72 H72 122.1 . .
C72 C73 C71 122(3) . 2_557
C72 C73 H73 118.9 . .
C71 C73 H73 118.8 2_557 .
C71 C74 H74A 109.5 . .
C71 C74 H74B 109.5 . .
C71 C74 H74C 109.5 . .

loop_
_geom_bond_atom_site_label_1
_geom_bond_atom_site_label_2
_geom_bond_distance
_geom_bond_site_symmetry_2
U1 N1 2.022(5) .
U1 N1 2.101(6) 2_666
U1 O1 2.197(5) .
U1 O41 2.223(5) .
U1 O21 2.262(5) .
U1 U1 3.2960(6) 2_666
U1 K1 3.6213(17) .
K1 O42 2.645(5) .
K1 O22 2.650(6) .
K1 O1 2.691(5) .
K1 O2 2.719(5) .
K1 O41 2.914(5) .
K1 O21 3.012(5) .
K1 Si1 3.376(2) .
K1 Si3 3.463(2) .
K1 Si2 3.504(3) .
N1 U1 2.101(6) 2_666
Si1 O1 1.594(5) .
Si1 O3 1.621(5) .
Si1 O4 1.625(5) .
Si1 O2 1.646(5) .
O2 C1 1.439(9) .
O3 C5 1.440(8) .
O4 C9 1.429(9) .
C1 C3 1.503(12) .
C1 C2 1.522(12) .
C1 C4 1.526(12) .
C2 H2A 0.9600 .
C2 H2B 0.9600 .
C2 H2C 0.9600 .
C3 H3A 0.9600 .
C3 H3B 0.9600 .
C3 H3C 0.9600 .
C4 H4A 0.9600 .
C4 H4B 0.9600 .
C4 H4C 0.9600 .
C5 C7 1.503(12) .
C5 C6 1.508(11) .
C5 C8 1.527(10) .
C6 H6A 0.9600 .
C6 H6B 0.9600 .
C6 H6C 0.9600 .
C7 H7A 0.9600 .
C7 H7B 0.9600 .
C7 H7C 0.9600 .
C8 H8A 0.9600 .
C8 H8B 0.9600 .
C8 H8C 0.9600 .
C9 C11 1.514(11) .
C9 C12 1.524(11) .
C9 C10 1.529(12) .
C10 H10A 0.9600 .
C10 H10B 0.9600 .
C10 H10C 0.9600 .
C11 H11A 0.9600 .
C11 H11B 0.9600 .
C11 H11C 0.9600 .
C12 H12A 0.9600 .
C12 H12B 0.9600 .
C12 H12C 0.9600 .
Si2 O21 1.590(5) .
Si2 O23 1.623(5) .
Si2 O24 1.630(6) .
Si2 O22 1.650(6) .
O22 C21 1.447(10) .
O23 C25 1.437(9) .
O24 C29 1.432(9) .
C21 C24 1.464(16) .
C21 C23 1.503(16) .
C21 C22 1.514(16) .
C22 H22A 0.9600 .
C22 H22B 0.9600 .
C22 H22C 0.9600 .
C23 H23A 0.9600 .
C23 H23B 0.9600 .
C23 H23C 0.9600 .
C24 H24A 0.9600 .
C24 H24B 0.9600 .
C24 H24C 0.9600 .
C25 C26 1.517(13) .
C25 C28 1.519(13) .
C25 C27 1.530(11) .
C26 H26A 0.9600 .
C26 H26B 0.9600 .
C26 H26C 0.9600 .
C27 H27A 0.9600 .
C27 H27B 0.9600 .
C27 H27C 0.9600 .
C28 H28A 0.9600 .
C28 H28B 0.9600 .
C28 H28C 0.9600 .
C29 C32 1.509(12) .
C29 C30 1.510(14) .
C29 C31 1.531(13) .
C30 H30A 0.9600 .
C30 H30B 0.9600 .
C30 H30C 0.9600 .
C31 H31A 0.9600 .
C31 H31B 0.9600 .
C31 H31C 0.9600 .
C32 H32A 0.9600 .
C32 H32B 0.9600 .
C32 H32C 0.9600 .
Si3 O41 1.598(5) .
Si3 O44 1.615(5) .
Si3 O43 1.627(5) .
Si3 O42 1.643(6) .
O42 C41 1.447(10) .
O43 C45 1.436(10) .
O44 C49 1.437(9) .
C41 C43 1.482(18) .
C41 C44 1.484(17) .
C41 C42 1.498(16) .
C42 H42A 0.9600 .
C42 H42B 0.9600 .
C42 H42C 0.9600 .
C43 H43A 0.9600 .
C43 H43B 0.9600 .
C43 H43C 0.9600 .
C44 H44A 0.9600 .
C44 H44B 0.9600 .
C44 H44C 0.9600 .
C45 C46 1.499(15) .
C45 C48 1.516(12) .
C45 C47 1.526(13) .
C46 H46A 0.9600 .
C46 H46B 0.9600 .
C46 H46C 0.9600 .
C47 H47A 0.9600 .
C47 H47B 0.9600 .
C47 H47C 0.9600 .
C48 H48A 0.9600 .
C48 H48B 0.9600 .
C48 H48C 0.9600 .
C49 C51 1.507(14) .
C49 C50 1.518(11) .
C49 C52 1.529(12) .
C50 H50A 0.9600 .
C50 H50B 0.9600 .
C50 H50C 0.9600 .
C51 H51A 0.9600 .
C51 H51B 0.9600 .
C51 H51C 0.9600 .
C52 H52A 0.9600 .
C52 H52B 0.9600 .
C52 H52C 0.9600 .
C61 C67 1.35(5) .
C61 C66 1.3923 .
C61 C62 1.3935(11) .
C62 C63 1.3891 .
C62 H62 0.9300 .
C63 C64 1.3928 .
C63 H63 0.9301 .
C64 C65 1.3932 .
C64 H64 0.9300 .
C65 C66 1.3892 .
C65 H65 0.9300 .
C66 H66 0.9300 .
C67 H67A 0.9600 .
C67 H67B 0.9600 .
C67 H67C 0.9600 .
C71 C73 1.35(3) 2_557
C71 C74 1.372(18) .
C71 C72 1.37(3) .
C71 H71 0.9300 .
C72 C73 1.32(4) .
C72 H72 0.9300 .
C73 C71 1.35(3) 2_557
C73 H73 0.9300 .
C74 H74A 0.9600 .
C74 H74B 0.9600 .
C74 H74C 0.9600 .
